data_4023115
loop_
_publ_author_name
'Srinivasarao Arulananda Babu'
'Makoto Yasuda'
'Akio Baba'

_publ_section_title
;
 Diastereoselective Production of Homoallylic Alcohols Bearing
 Quaternary Centers from \g-Substituted Allylic Indiums and Ketones
;
_journal_name_full 'Journal of Organic Chemistry'
_journal_page_first 10264
_journal_page_last 10267
_journal_paper_doi 10.1021/jo701899j
_journal_volume 72
_journal_year 2007
_chemical_formula_moiety 'C21 H24 O4 '
_chemical_formula_sum 'C21 H24 O4'
_chemical_formula_weight 340.42
_space_group_IT_number 14
_symmetry_cell_setting monoclinic
_symmetry_Int_Tables_number 14
_symmetry_space_group_name_Hall '-P 2yn'
_symmetry_space_group_name_H-M 'P 1 21/n 1'
_audit_creation_date 'Mon Feb 26 07:00:22 2007'
_audit_creation_method 'by teXsan'
_cell_angle_alpha 90
_cell_angle_beta 100.8(2)
_cell_angle_gamma 90
_cell_formula_units_Z 4
_cell_length_a 11.60(3)
_cell_length_b 5.75(2)
_cell_length_c 28.99(3)
_cell_measurement_reflns_used 25
_cell_measurement_temperature 296.2
_cell_measurement_theta_max 27.5
_cell_measurement_theta_min 2.0
_cell_volume 1900(8)
_computing_cell_refinement 'MSC/AFC Diffractometer Control'
_computing_data_collection 'MSC/AFC Diffractometer Control'
_computing_data_reduction 'teXsan Ver. 1.11'
_computing_publication_material 'teXsan Ver. 1.11'
_computing_structure_refinement 'teXsan Ver. 1.10'
_computing_structure_solution SIR92
_diffrn_measured_fraction_theta_full 0.9968
_diffrn_measured_fraction_theta_max 0.9968
_diffrn_measurement_device_type 'Rigaku AFC5R'
_diffrn_radiation_type 'Mo K\a'
_diffrn_radiation_wavelength 0.7107
_diffrn_reflns_av_R_equivalents 0.084
_diffrn_reflns_limit_h_max 15
_diffrn_reflns_limit_h_min 0
_diffrn_reflns_limit_k_max 7
_diffrn_reflns_limit_k_min 0
_diffrn_reflns_limit_l_max 37
_diffrn_reflns_limit_l_min -37
_diffrn_reflns_number 5063
_diffrn_reflns_theta_full 27.57
_diffrn_reflns_theta_max 27.57
_diffrn_standards_decay_% 0.00
_diffrn_standards_interval_count 150
_diffrn_standards_number 3
_exptl_absorpt_coefficient_mu 0.081
_exptl_absorpt_correction_type none
_exptl_crystal_colour colourless
_exptl_crystal_density_diffrn 1.189
_exptl_crystal_density_method 'not measured'
_exptl_crystal_description prism
_exptl_crystal_size_max 0.500
_exptl_crystal_size_mid 0.500
_exptl_crystal_size_min 0.400
_refine_diff_density_max 0.72
_refine_diff_density_min -0.98
_refine_ls_extinction_method none
_refine_ls_goodness_of_fit_ref 3.776
_refine_ls_hydrogen_treatment noref
_refine_ls_number_parameters 226
_refine_ls_number_reflns 2587
_refine_ls_R_factor_gt 0.1446
_refine_ls_shift/su_max 0.0559
_refine_ls_structure_factor_coef Fsqd
_refine_ls_weighting_details 'w = 1/[\s^2^(Fo^2^) + (0.05000(Max(Fo^2^,0) + 2Fc^2^)/3)^2^]'
_refine_ls_weighting_scheme calc
_refine_ls_wR_factor_ref 0.2888
_reflns_number_gt 2587
_reflns_number_total 4391
_reflns_threshold_expression F^2^&gt;2.0\s(F^2^)
_cod_data_source_file jo701899j-File004.cif
_cod_data_source_block A_TEXRAY.INF_file_is_not_p
_cod_original_sg_symbol_H-M 'P 21/n'
_cod_original_formula_sum 'C21 H24 O4 '
_cod_database_code 4023115

loop_
_symmetry_equiv_pos_as_xyz
x,y,z
1/2-x,1/2+y,1/2-z
-x,-y,-z
1/2+x,1/2-y,1/2+z

loop_
_atom_site_label
_atom_site_type_symbol
_atom_site_fract_x
_atom_site_fract_y
_atom_site_fract_z
_atom_site_U_iso_or_equiv
_atom_site_adp_type
_atom_site_occupancy
_atom_site_calc_flag
O(1) O 0.8775(3) 0.2568(5) 0.1173(1) 0.0526(10) Uani 1.00 d
O(2) O 0.9640(3) -0.0878(6) 0.0644(1) 0.061(1) Uani 1.00 d
O(3) O 0.7391(4) 0.1551(8) 0.0315(1) 0.082(1) Uani 1.00 d
O(4) O 0.6988(4) -0.2230(8) 0.0240(1) 0.085(1) Uani 1.00 d
C(1) C 0.5566(6) -0.094(2) 0.1243(2) 0.091(2) Uani 1.00 d
C(2) C 0.6482(5) 0.019(1) 0.1181(2) 0.064(2) Uani 1.00 d
C(3) C 0.7513(4) -0.0833(8) 0.1009(2) 0.050(1) Uani 1.00 d
C(4) C 0.7326(5) -0.0319(10) 0.0486(2) 0.062(2) Uani 1.00 d
C(5) C 0.6711(10) -0.193(2) -0.0273(2) 0.131(3) Uani 1.00 d
C(6) C 0.6161(9) -0.406(2) -0.0466(2) 0.125(3) Uani 1.00 d
C(7) C 0.8706(4) 0.0144(7) 0.1278(2) 0.043(1) Uani 1.00 d
C(8) C 0.9741(4) -0.1221(8) 0.1136(2) 0.049(1) Uani 1.00 d
C(9) C 1.0258(7) -0.257(1) 0.0428(2) 0.094(2) Uani 1.00 d
C(10) C 1.0920(4) -0.0513(8) 0.1406(2) 0.048(1) Uani 1.00 d
C(11) C 1.1457(5) 0.1539(9) 0.1309(2) 0.064(2) Uani 1.00 d
C(12) C 1.2516(6) 0.221(1) 0.1573(3) 0.077(2) Uani 1.00 d
C(13) C 1.3072(5) 0.083(1) 0.1938(3) 0.083(2) Uani 1.00 d
C(14) C 1.2559(5) -0.124(1) 0.2033(2) 0.081(2) Uani 1.00 d
C(15) C 1.1494(5) -0.1894(9) 0.1768(2) 0.061(2) Uani 1.00 d
C(16) C 0.8805(4) -0.0107(7) 0.1806(1) 0.039(1) Uani 1.00 d
C(17) C 0.9295(4) 0.1659(8) 0.2107(2) 0.046(1) Uani 1.00 d
C(18) C 0.9450(4) 0.1382(9) 0.2587(2) 0.052(1) Uani 1.00 d
C(19) C 0.9111(4) -0.0647(9) 0.2777(2) 0.050(1) Uani 1.00 d
C(20) C 0.8620(4) -0.2412(8) 0.2483(2) 0.049(1) Uani 1.00 d
C(21) C 0.8471(4) -0.2146(7) 0.1999(2) 0.044(1) Uani 1.00 d
H(1) H 0.5638 -0.2494 0.1369 0.1108 Uiso 1.00 calc
H(2) H 0.4793 -0.0302 0.1156 0.1108 Uiso 1.00 calc
H(3) H 0.6510 0.1832 0.1252 0.0782 Uiso 1.00 calc
H(4) H 0.7509 -0.2477 0.1054 0.0600 Uiso 1.00 calc
H(5) H 0.7393 -0.1622 -0.0400 0.1626 Uiso 1.00 calc
H(6) H 0.6185 -0.0600 -0.0351 0.1626 Uiso 1.00 calc
H(7) H 0.5434 -0.4317 -0.0341 0.1482 Uiso 1.00 calc
H(8) H 0.6642 -0.5337 -0.0391 0.1482 Uiso 1.00 calc
H(9) H 0.5905 -0.3950 -0.0802 0.1482 Uiso 1.00 calc
H(10) H 0.9620 -0.2837 0.1190 0.0563 Uiso 1.00 calc
H(11) H 1.1066 -0.2545 0.0563 0.1141 Uiso 1.00 calc
H(12) H 1.0159 -0.2276 0.0100 0.1141 Uiso 1.00 calc
H(13) H 0.9951 -0.4090 0.0471 0.1141 Uiso 1.00 calc
H(14) H 1.1087 0.2483 0.1048 0.0797 Uiso 1.00 calc
H(15) H 1.2875 0.3674 0.1516 0.0947 Uiso 1.00 calc
H(16) H 1.3826 0.1254 0.2129 0.1006 Uiso 1.00 calc
H(17) H 1.2960 -0.2236 0.2292 0.0980 Uiso 1.00 calc
H(18) H 1.1144 -0.3350 0.1829 0.0752 Uiso 1.00 calc
H(19) H 0.9533 0.3086 0.1977 0.0574 Uiso 1.00 calc
H(20) H 0.9783 0.2608 0.2793 0.0645 Uiso 1.00 calc
H(21) H 0.9230 -0.0833 0.3112 0.0600 Uiso 1.00 calc
H(22) H 0.8386 -0.3850 0.2615 0.0577 Uiso 1.00 calc
H(23) H 0.8120 -0.3379 0.1795 0.0536 Uiso 1.00 calc
H(24) H 0.9416 0.3111 0.1033 0.0644 Uiso 1.00 calc

loop_
_atom_site_aniso_label
_atom_site_aniso_U_11
_atom_site_aniso_U_22
_atom_site_aniso_U_33
_atom_site_aniso_U_12
_atom_site_aniso_U_13
_atom_site_aniso_U_23
O(1) 0.073(2) 0.029(2) 0.061(2) 0.001(1) 0.024(2) 0.005(1)
O(2) 0.091(3) 0.052(2) 0.048(2) 0.012(2) 0.031(2) -0.002(2)
O(3) 0.123(4) 0.063(3) 0.057(2) 0.009(2) 0.008(2) 0.017(2)
O(4) 0.130(4) 0.080(3) 0.042(2) -0.024(3) 0.006(2) -0.003(2)
C(1) 0.064(4) 0.136(7) 0.070(4) 0.010(4) 0.007(3) 0.026(4)
C(2) 0.055(3) 0.075(4) 0.061(3) 0.008(3) 0.010(2) -0.003(3)
C(3) 0.063(3) 0.044(3) 0.044(2) 0.003(2) 0.011(2) 0.001(2)
C(4) 0.077(4) 0.062(3) 0.045(3) 0.004(3) 0.006(2) 0.000(3)
C(5) 0.217(10) 0.127(7) 0.040(3) -0.056(7) 0.003(5) 0.000(4)
C(6) 0.196(9) 0.116(7) 0.053(4) -0.030(7) 0.000(5) -0.009(4)
C(7) 0.057(3) 0.029(2) 0.047(2) 0.000(2) 0.016(2) 0.001(2)
C(8) 0.070(3) 0.033(2) 0.050(3) 0.004(2) 0.027(2) 0.000(2)
C(9) 0.153(7) 0.073(4) 0.071(4) 0.021(4) 0.064(4) -0.012(3)
C(10) 0.054(3) 0.040(2) 0.059(3) 0.002(2) 0.031(2) -0.004(2)
C(11) 0.067(3) 0.047(3) 0.085(4) -0.003(3) 0.032(3) 0.006(3)
C(12) 0.071(4) 0.055(3) 0.118(5) -0.012(3) 0.048(4) -0.011(4)
C(13) 0.057(3) 0.091(5) 0.105(5) -0.004(3) 0.029(3) -0.019(4)
C(14) 0.060(4) 0.097(5) 0.089(4) 0.003(4) 0.022(3) 0.015(4)
C(15) 0.053(3) 0.056(3) 0.079(4) 0.004(3) 0.026(3) 0.010(3)
C(16) 0.039(2) 0.035(2) 0.044(2) 0.005(2) 0.014(2) 0.000(2)
C(17) 0.050(3) 0.036(2) 0.055(3) -0.004(2) 0.020(2) -0.006(2)
C(18) 0.055(3) 0.048(3) 0.053(3) -0.003(2) 0.011(2) -0.014(2)
C(19) 0.049(3) 0.057(3) 0.043(2) 0.007(2) 0.009(2) -0.001(2)
C(20) 0.049(3) 0.046(3) 0.051(3) 0.004(2) 0.011(2) 0.006(2)
C(21) 0.049(3) 0.035(2) 0.046(2) -0.003(2) 0.008(2) 0.000(2)

loop_
_atom_type_symbol
_atom_type_description
_atom_type_scat_dispersion_real
_atom_type_scat_dispersion_imag
_atom_type_scat_source
C C 0.003 0.002
;International Tables for Crystallography
(1992, Vol. C, Tables 4.2.6.8 and 6.1.1.1)
;
H H 0.000 0.000
;International Tables for Crystallography
(1992, Vol. C, Table 6.1.1.2)
;
O O 0.011 0.006
;International Tables for Crystallography
(1992, Vol. C, Tables 4.2.6.8 and 6.1.1.1)
;

loop_
_geom_angle_atom_site_label_1
_geom_angle_atom_site_label_2
_geom_angle_atom_site_label_3
_geom_angle
_geom_angle_publ_flag
C(8) O(2) C(9) 113.1(3) yes
C(4) O(4) C(5) 115.5(4) yes
C(1) C(2) C(3) 125.1(5) yes
C(2) C(3) C(4) 106.3(3) yes
C(2) C(3) C(7) 112.4(3) yes
C(4) C(3) C(7) 112.0(3) yes
O(3) C(4) O(4) 124.0(4) yes
O(3) C(4) C(3) 125.5(4) yes
O(4) C(4) C(3) 110.3(3) yes
O(4) C(5) C(6) 106.6(5) yes
O(1) C(7) C(3) 108.9(3) yes
O(1) C(7) C(8) 111.1(3) yes
O(1) C(7) C(16) 108.0(3) yes
C(3) C(7) C(8) 110.0(3) yes
C(3) C(7) C(16) 111.1(3) yes
C(8) C(7) C(16) 107.6(3) yes
O(2) C(8) C(7) 105.9(3) yes
O(2) C(8) C(10) 112.4(3) yes
C(7) C(8) C(10) 113.5(3) yes
C(8) C(10) C(11) 121.6(3) yes
C(8) C(10) C(15) 120.2(3) yes
C(11) C(10) C(15) 118.2(4) yes
C(10) C(11) C(12) 120.8(4) yes
C(11) C(12) C(13) 120.2(4) yes
C(12) C(13) C(14) 119.5(5) yes
C(13) C(14) C(15) 120.0(5) yes
C(10) C(15) C(14) 121.2(4) yes
C(7) C(16) C(17) 120.4(3) yes
C(7) C(16) C(21) 120.9(3) yes
C(17) C(16) C(21) 118.7(3) yes
C(16) C(17) C(18) 120.6(3) yes
C(17) C(18) C(19) 120.6(3) yes
C(18) C(19) C(20) 119.5(3) yes
C(19) C(20) C(21) 120.0(3) yes
C(16) C(21) C(20) 120.6(3) yes

loop_
_geom_bond_atom_site_label_1
_geom_bond_atom_site_label_2
_geom_bond_distance
_geom_bond_publ_flag
O(1) C(7) 1.432(4) yes
O(2) C(8) 1.424(4) yes
O(2) C(9) 1.421(5) yes
O(3) C(4) 1.193(5) yes
O(4) C(4) 1.329(5) yes
O(4) C(5) 1.471(6) yes
C(1) C(2) 1.289(7) yes
C(2) C(3) 1.502(6) yes
C(3) C(4) 1.520(5) yes
C(3) C(7) 1.561(5) yes
C(5) C(6) 1.447(9) yes
C(7) C(8) 1.554(5) yes
C(7) C(16) 1.522(4) yes
C(8) C(10) 1.501(5) yes
C(10) C(11) 1.389(5) yes
C(10) C(15) 1.381(5) yes
C(11) C(12) 1.379(7) yes
C(12) C(13) 1.378(7) yes
C(13) C(14) 1.379(7) yes
C(14) C(15) 1.380(6) yes
C(16) C(17) 1.388(4) yes
C(16) C(21) 1.385(4) yes
C(17) C(18) 1.379(5) yes
C(18) C(19) 1.380(5) yes
C(19) C(20) 1.379(5) yes
C(20) C(21) 1.391(5) yes

loop_
_geom_contact_atom_site_label_1
_geom_contact_atom_site_label_2
_geom_contact_distance
_geom_contact_site_symmetry_2
O(3) C(6) 3.512(7) 1_565
C(18) C(20) 3.597(7) 2_655

loop_
_geom_hbond_atom_site_label_D
_geom_hbond_atom_site_label_H
_geom_hbond_atom_site_label_A
_geom_hbond_angle_DHA
_geom_hbond_publ_flag
O(1) H(24) O(2) 92.620 no

loop_
_geom_torsion_atom_site_label_1
_geom_torsion_atom_site_label_2
_geom_torsion_atom_site_label_3
_geom_torsion_atom_site_label_4
_geom_torsion
_geom_torsion_publ_flag
O(1) C(7) C(3) C(2) -65.9(4) yes
O(1) C(7) C(3) C(4) 53.7(4) yes
O(1) C(7) C(8) O(2) -60.0(4) yes
O(1) C(7) C(8) C(10) 63.7(4) yes
O(1) C(7) C(16) C(17) -20.5(4) yes
O(1) C(7) C(16) C(21) 163.3(3) yes
O(2) C(8) C(7) C(3) 60.7(3) yes
O(2) C(8) C(7) C(16) -178.1(3) yes
O(2) C(8) C(10) C(11) 44.0(4) yes
O(2) C(8) C(10) C(15) -137.0(3) yes
O(3) C(4) O(4) C(5) 1.0(8) yes
O(3) C(4) C(3) C(2) 70.4(6) yes
O(3) C(4) C(3) C(7) -52.8(6) yes
O(4) C(4) C(3) C(2) -105.0(4) yes
O(4) C(4) C(3) C(7) 131.8(4) yes
C(1) C(2) C(3) C(4) 97.9(5) yes
C(1) C(2) C(3) C(7) -139.2(4) yes
C(2) C(3) C(7) C(8) 172.0(3) yes
C(2) C(3) C(7) C(16) 52.9(4) yes
C(3) C(4) O(4) C(5) 176.5(5) yes
C(3) C(7) C(8) C(10) -175.5(3) yes
C(3) C(7) C(16) C(17) -139.9(3) yes
C(3) C(7) C(16) C(21) 43.9(4) yes
C(4) O(4) C(5) C(6) -169.6(6) yes
C(4) C(3) C(7) C(8) -68.3(4) yes
C(4) C(3) C(7) C(16) 172.6(3) yes
C(7) C(8) O(2) C(9) -160.5(4) yes
C(7) C(8) C(10) C(11) -76.1(4) yes
C(7) C(8) C(10) C(15) 102.9(4) yes
C(7) C(16) C(17) C(18) -176.1(3) yes
C(7) C(16) C(21) C(20) 176.6(3) yes
C(8) C(7) C(16) C(17) 99.6(3) yes
C(8) C(7) C(16) C(21) -76.6(4) yes
C(8) C(10) C(11) C(12) 177.2(4) yes
C(8) C(10) C(15) C(14) -177.7(4) yes
C(9) O(2) C(8) C(10) 75.1(4) yes
C(10) C(8) C(7) C(16) -54.4(3) yes
C(10) C(11) C(12) C(13) 1.1(7) yes
C(10) C(15) C(14) C(13) -0.2(7) yes
C(11) C(10) C(15) C(14) 1.4(6) yes
C(11) C(12) C(13) C(14) 0.1(7) yes
C(12) C(11) C(10) C(15) -1.8(6) yes
C(12) C(13) C(14) C(15) -0.5(7) yes
C(16) C(17) C(18) C(19) -0.5(5) yes
C(16) C(21) C(20) C(19) -0.6(5) yes
C(17) C(16) C(21) C(20) 0.4(5) yes
C(17) C(18) C(19) C(20) 0.3(5) yes
C(18) C(17) C(16) C(21) 0.2(5) yes
C(18) C(19) C(20) C(21) 0.2(5) yes
C(18) C(19) C(20) C(21) 0.2(5) yes
